data_9016534
loop_
_publ_author_name
'Chukanov, N. V.'
'Pekov, I. V.'
'Johsson, E.'
'Zubkova, N. V.'
'Filinchuk, Y. E.'
'Belakovskiy, D. I.'
'Pushcharovsky, D. Y.'

_publ_section_title
;
 Langbanshyttanite, a new low-temperature arsenate mineral with a
 novel structure from Langban, Sweden
;
_journal_name_full 'European Journal of Mineralogy'
_journal_page_first 675
_journal_page_last 681
_journal_paper_doi 10.1127/0935-1221/2011/0023-2120
_journal_volume 23
_journal_year 2011
_chemical_compound_source 'Langban, Sweden'
_chemical_formula_sum 'As2 H16 Mg Mn2 O18 Pb2'
_chemical_name_mineral Langbanshyttanite
_space_group_IT_number 2
_symmetry_space_group_name_Hall '-P 1'
_symmetry_space_group_name_H-M 'P -1'
_cell_angle_alpha 85.656
_cell_angle_beta 82.029
_cell_angle_gamma 88.728
_cell_formula_units_Z 1
_cell_length_a 5.0528
_cell_length_b 5.7671
_cell_length_c 14.617
_cell_volume 420.583
_database_code_amcsd 0018642
_exptl_crystal_density_diffrn 3.958
_cod_original_formula_sum 'Pb2 Mn2 Mg As2 O18 H16'
_cod_database_code 9016534

loop_
_space_group_symop_operation_xyz
x,y,z
-x,-y,-z

loop_
_atom_site_label
_atom_site_fract_x
_atom_site_fract_y
_atom_site_fract_z
_atom_site_U_iso_or_equiv
_atom_site_type_symbol
_atom_site_attached_hydrogens
Pb 0.07690 0.28640 0.30310 0.02400 Pb 0
Mn -0.01800 0.24600 0.55430 0.01000 Mn 0
Mg 0.00000 0.50000 0.00000 0.00500 Mg 0
As 0.41500 0.21100 0.71670 0.00600 As 0
O1 0.17400 0.34600 0.66800 0.01000 O 0
O2 0.69900 0.08800 0.67500 0.01000 O 0
O-H3 0.22500 0.41000 0.43200 0.01000 O 1
O-H4 0.19000 -0.08500 0.56400 0.01000 O 1
Wat5 0.11400 0.72400 0.09600 0.01000 O 2
Wat6 0.28000 0.23000 0.03400 0.02000 O 2
Wat7 0.30000 0.66100 -0.09900 0.05000 O 2
O8 0.20600 -0.00400 0.78700 0.01000 O 0
O9 0.56000 0.40600 0.78900 0.02000 O 0

loop_
_cod_changelog_entry_id
_cod_changelog_entry_author
_cod_changelog_entry_date
_cod_changelog_entry_text
1
;cod-tools version 3.8.0
Id: cif_guess_AMCSD_atom_types 9574 2023-05-10 09:00:05Z saulius
;
2023-05-10T18:57:08+03:00
;Derived atom types and hydrogen counts
from atom names that follow the AMCSD naming convention
(Wat == water, O-H == hydroxyl).
;

loop_
_cod_related_entry_id
_cod_related_entry_database
_cod_related_entry_code
1 AMCSD 0018642
